data_4334368
loop_
_publ_author_name
'Zachariah M. Heiden'
'Shentan Chen'
'Michael T. Mock'
'William G. Dougherty'
'W. Scott Kassel'
'Roger Rousseau'
'R. Morris Bullock'

_publ_section_title
;
 Protonation of Ferrous Dinitrogen Complexes Containing a Diphosphine
 Ligand with a Pendent Amine
;
_journal_name_full 'Inorganic Chemistry'
_journal_page_first 4026
_journal_page_last 4039
_journal_paper_doi 10.1021/ic4000704
_journal_volume 52
_journal_year 2013
_chemical_formula_sum 'C16 H42 Br Fe N P4'
_chemical_formula_weight 508.15
_chemical_name_systematic
; 
 ? 
;
_space_group_IT_number 33
_symmetry_cell_setting orthorhombic
_symmetry_space_group_name_Hall 'P 2c -2n'
_symmetry_space_group_name_H-M 'P n a 21'
_atom_sites_solution_hydrogens geom
_atom_sites_solution_primary direct
_atom_sites_solution_secondary difmap
_audit_creation_method SHELXL-97
_cell_angle_alpha 90.00
_cell_angle_beta 90.00
_cell_angle_gamma 90.00
_cell_formula_units_Z 4
_cell_length_a 16.431(2)
_cell_length_b 19.339(3)
_cell_length_c 7.6498(9)
_cell_measurement_reflns_used 7015
_cell_measurement_temperature 110(2)
_cell_measurement_theta_max 27.69
_cell_measurement_theta_min 2.44
_cell_volume 2430.8(6)
_computing_cell_refinement 'Bruker SAINT'
_computing_data_collection 'Bruker APEX2'
_computing_data_reduction 'Bruker SAINT'
_computing_molecular_graphics 'Bruker SHELXTL'
_computing_publication_material 'Bruker SHELXTL'
_computing_structure_refinement 'SHELXL-97 (Sheldrick, 2008)'
_computing_structure_solution 'SHELXS-97 (Sheldrick, 2008)'
_diffrn_ambient_temperature 110(2)
_diffrn_measured_fraction_theta_full 0.995
_diffrn_measured_fraction_theta_max 0.995
_diffrn_measurement_device_type 'Bruker APEX-II CCD'
_diffrn_measurement_method '\f and \w scans'
_diffrn_radiation_monochromator graphite
_diffrn_radiation_source 'fine-focus sealed tube'
_diffrn_radiation_type MoK\a
_diffrn_radiation_wavelength 0.71073
_diffrn_reflns_av_R_equivalents 0.0785
_diffrn_reflns_av_sigmaI/netI 0.0824
_diffrn_reflns_limit_h_max 24
_diffrn_reflns_limit_h_min -19
_diffrn_reflns_limit_k_max 29
_diffrn_reflns_limit_k_min -29
_diffrn_reflns_limit_l_max 10
_diffrn_reflns_limit_l_min -11
_diffrn_reflns_number 43048
_diffrn_reflns_theta_full 33.17
_diffrn_reflns_theta_max 33.17
_diffrn_reflns_theta_min 1.63
_exptl_absorpt_coefficient_mu 2.528
_exptl_absorpt_correction_T_max 0.9280
_exptl_absorpt_correction_T_min 0.5594
_exptl_absorpt_correction_type multi-scan
_exptl_absorpt_process_details SADABS
_exptl_crystal_colour orange
_exptl_crystal_density_diffrn 1.389
_exptl_crystal_description needle
_exptl_crystal_F_000 1064
_exptl_crystal_size_max 0.26
_exptl_crystal_size_mid 0.06
_exptl_crystal_size_min 0.03
_refine_diff_density_max 0.492
_refine_diff_density_min -0.533
_refine_diff_density_rms 0.105
_refine_ls_abs_structure_details 'Flack H D (1983), Acta Cryst. A39, 876-881'
_refine_ls_abs_structure_Flack 0.223(6)
_refine_ls_extinction_method none
_refine_ls_goodness_of_fit_ref 1.011
_refine_ls_hydrogen_treatment mixed
_refine_ls_matrix_type full
_refine_ls_number_parameters 222
_refine_ls_number_reflns 8709
_refine_ls_number_restraints 1
_refine_ls_restrained_S_all 1.011
_refine_ls_R_factor_all 0.0772
_refine_ls_R_factor_gt 0.0424
_refine_ls_shift/su_max 0.002
_refine_ls_shift/su_mean 0.000
_refine_ls_structure_factor_coef Fsqd
_refine_ls_weighting_details 'calc w=1/[\s^2^(Fo^2^)+(0.0205P)^2^] where P=(Fo^2^+2Fc^2^)/3'
_refine_ls_weighting_scheme calc
_refine_ls_wR_factor_gt 0.0613
_refine_ls_wR_factor_ref 0.0689
_reflns_number_gt 6398
_reflns_number_total 8709
_reflns_threshold_expression >2sigma(I)
_cod_data_source_file ic4000704_si_002_3.cif
_cod_data_source_block pnl144a
_cod_original_cell_volume 2430.8(5)
_cod_database_code 4334368

loop_
_symmetry_equiv_pos_as_xyz
'x, y, z'
'-x, -y, z+1/2'
'x+1/2, -y+1/2, z'
'-x+1/2, y+1/2, z+1/2'

loop_
_atom_site_label
_atom_site_type_symbol
_atom_site_fract_x
_atom_site_fract_y
_atom_site_fract_z
_atom_site_U_iso_or_equiv
_atom_site_adp_type
_atom_site_occupancy
_atom_site_symmetry_multiplicity
_atom_site_calc_flag
_atom_site_refinement_flags
Fe1 Fe 0.82037(2) 0.623393(18) 0.62986(5) 0.01395(8) Uani 1 1 d .
H1C H 0.7953(16) 0.6517(14) 0.793(4) 0.025(8) Uiso 1 1 d .
Br1 Br 0.876052(16) 0.586422(13) 0.33602(4) 0.02363(7) Uani 1 1 d .
N1 N 0.66631(13) 0.71538(11) 0.3444(4) 0.0240(5) Uani 1 1 d .
P1 P 0.80898(4) 0.73006(3) 0.53431(10) 0.01815(15) Uani 1 1 d .
P2 P 0.69638(4) 0.59983(3) 0.54353(10) 0.01870(15) Uani 1 1 d .
P3 P 0.84417(4) 0.52375(3) 0.76216(10) 0.01665(14) Uani 1 1 d .
P4 P 0.94212(4) 0.63330(3) 0.75221(9) 0.01594(14) Uani 1 1 d .
C1 C 0.75769(18) 0.79495(14) 0.6717(4) 0.0279(7) Uani 1 1 d .
H1A H 0.7563 0.8393 0.6073 0.033 Uiso 1 1 calc R
H1B H 0.7007 0.7801 0.6903 0.033 Uiso 1 1 calc R
C2 C 0.7966(2) 0.80740(16) 0.8487(5) 0.0389(8) Uani 1 1 d .
H2A H 0.7635 0.8404 0.9153 0.058 Uiso 1 1 calc R
H2B H 0.8514 0.8263 0.8325 0.058 Uiso 1 1 calc R
H2C H 0.7999 0.7636 0.9128 0.058 Uiso 1 1 calc R
C3 C 0.90429(18) 0.77341(14) 0.4686(4) 0.0249(6) Uani 1 1 d .
H3A H 0.9388 0.7778 0.5741 0.030 Uiso 1 1 calc R
H3B H 0.9332 0.7423 0.3867 0.030 Uiso 1 1 calc R
C4 C 0.89925(19) 0.84495(17) 0.3826(5) 0.0405(10) Uani 1 1 d .
H4A H 0.9542 0.8613 0.3553 0.061 Uiso 1 1 calc R
H4B H 0.8729 0.8775 0.4630 0.061 Uiso 1 1 calc R
H4C H 0.8674 0.8417 0.2746 0.061 Uiso 1 1 calc R
C5 C 0.75025(17) 0.74241(14) 0.3314(5) 0.0261(6) Uani 1 1 d .
H5A H 0.7481 0.7924 0.3036 0.031 Uiso 1 1 calc R
H5B H 0.7786 0.7187 0.2342 0.031 Uiso 1 1 calc R
C6 C 0.61640(19) 0.74448(16) 0.2035(5) 0.0349(8) Uani 1 1 d .
H6A H 0.5607 0.7267 0.2130 0.052 Uiso 1 1 calc R
H6B H 0.6394 0.7312 0.0902 0.052 Uiso 1 1 calc R
H6C H 0.6157 0.7950 0.2132 0.052 Uiso 1 1 calc R
C7 C 0.66427(16) 0.63995(13) 0.3346(5) 0.0222(6) Uani 1 1 d .
H7A H 0.7008 0.6242 0.2397 0.027 Uiso 1 1 calc R
H7B H 0.6084 0.6247 0.3058 0.027 Uiso 1 1 calc R
C8 C 0.67462(18) 0.50840(14) 0.4907(4) 0.0275(7) Uani 1 1 d .
H8A H 0.7163 0.4926 0.4062 0.033 Uiso 1 1 calc R
H8B H 0.6821 0.4810 0.5988 0.033 Uiso 1 1 calc R
C9 C 0.5910(2) 0.49028(18) 0.4152(6) 0.0582(13) Uani 1 1 d .
H9A H 0.5857 0.4399 0.4064 0.087 Uiso 1 1 calc R
H9B H 0.5854 0.5109 0.2989 0.087 Uiso 1 1 calc R
H9C H 0.5484 0.5084 0.4922 0.087 Uiso 1 1 calc R
C10 C 0.60860(18) 0.62624(16) 0.6813(4) 0.0277(7) Uani 1 1 d .
H10A H 0.6096 0.6771 0.6949 0.033 Uiso 1 1 calc R
H10B H 0.5576 0.6140 0.6196 0.033 Uiso 1 1 calc R
C11 C 0.60727(19) 0.59353(17) 0.8607(5) 0.0355(8) Uani 1 1 d .
H11A H 0.5611 0.6118 0.9274 0.053 Uiso 1 1 calc R
H11B H 0.6581 0.6043 0.9220 0.053 Uiso 1 1 calc R
H11C H 0.6018 0.5433 0.8490 0.053 Uiso 1 1 calc R
C12 C 0.78405(19) 0.48880(15) 0.9433(4) 0.0274(7) Uani 1 1 d .
H12A H 0.7312 0.4729 0.8992 0.041 Uiso 1 1 calc R
H12B H 0.7756 0.5249 1.0312 0.041 Uiso 1 1 calc R
H12C H 0.8132 0.4498 0.9962 0.041 Uiso 1 1 calc R
C13 C 0.86945(18) 0.44408(14) 0.6439(4) 0.0271(6) Uani 1 1 d .
H13A H 0.8192 0.4205 0.6091 0.041 Uiso 1 1 calc R
H13B H 0.9014 0.4136 0.7199 0.041 Uiso 1 1 calc R
H13C H 0.9013 0.4555 0.5394 0.041 Uiso 1 1 calc R
C14 C 0.94078(16) 0.54903(12) 0.8647(4) 0.0187(6) Uani 1 1 d .
H14A H 0.9868 0.5188 0.8314 0.022 Uiso 1 1 calc R
H14B H 0.9371 0.5532 0.9935 0.022 Uiso 1 1 calc R
C15 C 1.03751(16) 0.63209(15) 0.6285(5) 0.0269(6) Uani 1 1 d .
H15A H 1.0464 0.6774 0.5747 0.040 Uiso 1 1 calc R
H15B H 1.0344 0.5967 0.5371 0.040 Uiso 1 1 calc R
H15C H 1.0828 0.6215 0.7075 0.040 Uiso 1 1 calc R
C16 C 0.96777(19) 0.69473(15) 0.9248(4) 0.0279(7) Uani 1 1 d .
H16A H 0.9729 0.7412 0.8747 0.042 Uiso 1 1 calc R
H16B H 1.0195 0.6813 0.9788 0.042 Uiso 1 1 calc R
H16C H 0.9247 0.6947 1.0135 0.042 Uiso 1 1 calc R

loop_
_atom_site_aniso_label
_atom_site_aniso_U_11
_atom_site_aniso_U_22
_atom_site_aniso_U_33
_atom_site_aniso_U_23
_atom_site_aniso_U_13
_atom_site_aniso_U_12
Fe1 0.01334(18) 0.01183(15) 0.01669(17) -0.00061(15) -0.00169(16) 0.00056(14)
Br1 0.02515(14) 0.02742(13) 0.01832(12) -0.00407(14) -0.00045(14) 0.00518(12)
N1 0.0211(12) 0.0193(11) 0.0314(13) 0.0069(11) -0.0106(13) 0.0021(9)
P1 0.0164(4) 0.0148(3) 0.0232(4) 0.0025(3) -0.0027(3) 0.0003(3)
P2 0.0158(4) 0.0152(3) 0.0251(4) 0.0012(3) -0.0049(3) -0.0002(3)
P3 0.0167(4) 0.0125(3) 0.0208(3) 0.0003(3) -0.0027(3) 0.0003(3)
P4 0.0153(4) 0.0134(3) 0.0191(3) -0.0004(3) -0.0024(3) -0.0004(3)
C1 0.0246(16) 0.0158(13) 0.043(2) 0.0006(12) 0.0017(14) 0.0053(12)
C2 0.045(2) 0.0248(15) 0.047(2) -0.0125(16) 0.006(2) 0.0058(14)
C3 0.0235(16) 0.0188(14) 0.0324(16) 0.0041(12) 0.0002(13) -0.0025(11)
C4 0.0264(18) 0.0300(17) 0.065(3) 0.0230(16) -0.0079(17) -0.0071(14)
C5 0.0247(15) 0.0225(13) 0.0311(15) 0.0093(14) -0.0077(15) 0.0003(11)
C6 0.0313(19) 0.0282(16) 0.045(2) 0.0066(15) -0.0185(15) 0.0037(15)
C7 0.0199(14) 0.0205(12) 0.0264(14) 0.0047(12) -0.0080(14) -0.0005(10)
C8 0.0260(18) 0.0165(13) 0.0401(18) -0.0010(12) -0.0094(14) 0.0006(12)
C9 0.040(2) 0.0243(18) 0.111(4) -0.009(2) -0.036(2) -0.0032(15)
C10 0.0154(15) 0.0271(15) 0.0405(19) -0.0016(14) -0.0008(13) -0.0013(12)
C11 0.0239(17) 0.0456(19) 0.037(2) 0.0012(16) 0.0051(15) -0.0025(14)
C12 0.0277(17) 0.0264(16) 0.0282(16) 0.0086(13) -0.0018(13) -0.0039(13)
C13 0.0329(17) 0.0160(13) 0.0324(16) -0.0036(12) -0.0069(15) 0.0031(11)
C14 0.0195(14) 0.0172(12) 0.0192(15) 0.0022(10) -0.0024(11) 0.0010(10)
C15 0.0147(14) 0.0308(15) 0.0352(16) 0.0046(15) -0.0026(14) -0.0006(11)
C16 0.0316(18) 0.0233(15) 0.0288(16) -0.0051(13) -0.0106(14) -0.0010(13)

loop_
_atom_type_symbol
_atom_type_description
_atom_type_scat_dispersion_real
_atom_type_scat_dispersion_imag
_atom_type_scat_source
C C 0.0033 0.0016 'International Tables Vol C Tables 4.2.6.8 and 6.1.1.4'
H H 0.0000 0.0000 'International Tables Vol C Tables 4.2.6.8 and 6.1.1.4'
N N 0.0061 0.0033 'International Tables Vol C Tables 4.2.6.8 and 6.1.1.4'
P P 0.1023 0.0942 'International Tables Vol C Tables 4.2.6.8 and 6.1.1.4'
Fe Fe 0.3463 0.8444 'International Tables Vol C Tables 4.2.6.8 and 6.1.1.4'
Br Br -0.2901 2.4595 'International Tables Vol C Tables 4.2.6.8 and 6.1.1.4'

loop_
_geom_angle_atom_site_label_1
_geom_angle_atom_site_label_2
_geom_angle_atom_site_label_3
_geom_angle
P2 Fe1 P1 90.91(3)
P2 Fe1 P3 96.97(3)
P1 Fe1 P3 170.30(3)
P2 Fe1 P4 170.04(3)
P1 Fe1 P4 97.83(3)
P3 Fe1 P4 73.89(3)
P2 Fe1 Br1 90.56(3)
P1 Fe1 Br1 90.03(2)
P3 Fe1 Br1 95.53(2)
P4 Fe1 Br1 94.20(2)
P2 Fe1 H1C 94.3(11)
P1 Fe1 H1C 84.6(11)
P3 Fe1 H1C 89.2(11)
P4 Fe1 H1C 81.8(11)
Br1 Fe1 H1C 172.8(11)
C7 N1 C6 109.4(2)
C7 N1 C5 111.8(2)
C6 N1 C5 109.7(2)
C1 P1 C5 98.79(14)
C1 P1 C3 103.54(14)
C5 P1 C3 98.98(14)
C1 P1 Fe1 119.28(10)
C5 P1 Fe1 116.52(9)
C3 P1 Fe1 116.41(10)
C8 P2 C7 99.01(14)
C8 P2 C10 103.70(14)
C7 P2 C10 98.80(14)
C8 P2 Fe1 116.42(10)
C7 P2 Fe1 115.97(9)
C10 P2 Fe1 119.61(10)
C12 P3 C13 100.69(14)
C12 P3 C14 103.97(13)
C13 P3 C14 103.80(13)
C12 P3 Fe1 124.93(10)
C13 P3 Fe1 123.10(11)
C14 P3 Fe1 96.68(8)
C16 P4 C15 100.63(14)
C16 P4 C14 103.91(13)
C15 P4 C14 103.90(13)
C16 P4 Fe1 124.75(10)
C15 P4 Fe1 123.58(11)
C14 P4 Fe1 96.31(8)
C2 C1 P1 115.2(2)
C2 C1 H1A 108.5
P1 C1 H1A 108.5
C2 C1 H1B 108.5
P1 C1 H1B 108.5
H1A C1 H1B 107.5
C1 C2 H2A 109.5
C1 C2 H2B 109.5
H2A C2 H2B 109.5
C1 C2 H2C 109.5
H2A C2 H2C 109.5
H2B C2 H2C 109.5
C4 C3 P1 118.7(2)
C4 C3 H3A 107.6
P1 C3 H3A 107.6
C4 C3 H3B 107.6
P1 C3 H3B 107.6
H3A C3 H3B 107.1
C3 C4 H4A 109.5
C3 C4 H4B 109.5
H4A C4 H4B 109.5
C3 C4 H4C 109.5
H4A C4 H4C 109.5
H4B C4 H4C 109.5
N1 C5 P1 112.7(2)
N1 C5 H5A 109.1
P1 C5 H5A 109.1
N1 C5 H5B 109.1
P1 C5 H5B 109.1
H5A C5 H5B 107.8
N1 C6 H6A 109.5
N1 C6 H6B 109.5
H6A C6 H6B 109.5
N1 C6 H6C 109.5
H6A C6 H6C 109.5
H6B C6 H6C 109.5
N1 C7 P2 111.5(2)
N1 C7 H7A 109.3
P2 C7 H7A 109.3
N1 C7 H7B 109.3
P2 C7 H7B 109.3
H7A C7 H7B 108.0
C9 C8 P2 118.4(2)
C9 C8 H8A 107.7
P2 C8 H8A 107.7
C9 C8 H8B 107.7
P2 C8 H8B 107.7
H8A C8 H8B 107.1
C8 C9 H9A 109.5
C8 C9 H9B 109.5
H9A C9 H9B 109.5
C8 C9 H9C 109.5
H9A C9 H9C 109.5
H9B C9 H9C 109.5
C11 C10 P2 114.3(2)
C11 C10 H10A 108.7
P2 C10 H10A 108.7
C11 C10 H10B 108.7
P2 C10 H10B 108.7
H10A C10 H10B 107.6
C10 C11 H11A 109.5
C10 C11 H11B 109.5
H11A C11 H11B 109.5
C10 C11 H11C 109.5
H11A C11 H11C 109.5
H11B C11 H11C 109.5
P3 C12 H12A 109.5
P3 C12 H12B 109.5
H12A C12 H12B 109.5
P3 C12 H12C 109.5
H12A C12 H12C 109.5
H12B C12 H12C 109.5
P3 C13 H13A 109.5
P3 C13 H13B 109.5
H13A C13 H13B 109.5
P3 C13 H13C 109.5
H13A C13 H13C 109.5
H13B C13 H13C 109.5
P3 C14 P4 92.65(12)
P3 C14 H14A 113.2
P4 C14 H14A 113.2
P3 C14 H14B 113.2
P4 C14 H14B 113.2
H14A C14 H14B 110.5
P4 C15 H15A 109.5
P4 C15 H15B 109.5
H15A C15 H15B 109.5
P4 C15 H15C 109.5
H15A C15 H15C 109.5
H15B C15 H15C 109.5
P4 C16 H16A 109.5
P4 C16 H16B 109.5
H16A C16 H16B 109.5
P4 C16 H16C 109.5
H16A C16 H16C 109.5
H16B C16 H16C 109.5

loop_
_geom_bond_atom_site_label_1
_geom_bond_atom_site_label_2
_geom_bond_distance
Fe1 P2 2.1895(9)
Fe1 P1 2.1964(8)
Fe1 P3 2.2116(8)
Fe1 P4 2.2169(8)
Fe1 Br1 2.5300(6)
Fe1 H1C 1.42(3)
N1 C7 1.461(3)
N1 C6 1.467(4)
N1 C5 1.478(3)
P1 C1 1.841(3)
P1 C5 1.843(3)
P1 C3 1.846(3)
P2 C8 1.849(3)
P2 C7 1.853(3)
P2 C10 1.858(3)
P3 C12 1.831(3)
P3 C13 1.834(3)
P3 C14 1.837(3)
P4 C16 1.825(3)
P4 C15 1.831(3)
P4 C14 1.843(3)
C1 C2 1.517(5)
C1 H1A 0.9900
C1 H1B 0.9900
C2 H2A 0.9800
C2 H2B 0.9800
C2 H2C 0.9800
C3 C4 1.534(4)
C3 H3A 0.9900
C3 H3B 0.9900
C4 H4A 0.9800
C4 H4B 0.9800
C4 H4C 0.9800
C5 H5A 0.9900
C5 H5B 0.9900
C6 H6A 0.9800
C6 H6B 0.9800
C6 H6C 0.9800
C7 H7A 0.9900
C7 H7B 0.9900
C8 C9 1.531(4)
C8 H8A 0.9900
C8 H8B 0.9900
C9 H9A 0.9800
C9 H9B 0.9800
C9 H9C 0.9800
C10 C11 1.512(5)
C10 H10A 0.9900
C10 H10B 0.9900
C11 H11A 0.9800
C11 H11B 0.9800
C11 H11C 0.9800
C12 H12A 0.9800
C12 H12B 0.9800
C12 H12C 0.9800
C13 H13A 0.9800
C13 H13B 0.9800
C13 H13C 0.9800
C14 H14A 0.9900
C14 H14B 0.9900
C15 H15A 0.9800
C15 H15B 0.9800
C15 H15C 0.9800
C16 H16A 0.9800
C16 H16B 0.9800
C16 H16C 0.9800
